data_1514705
loop_
_publ_author_name
'McBurney, Roy T.'
'Eisenschmidt, Annika'
'Slawin, Alexandra M. Z.'
'Walton, John C.'

_publ_section_title
;
 Rapid and selective spiro-cyclisations of O-centred radicals onto
 aromatic acceptors
;
_journal_issue 5
_journal_name_full 'Chemical Science'
_journal_page_first 2028
_journal_paper_doi 10.1039/c3sc50500f
_journal_volume 4
_journal_year 2013
_chemical_formula_moiety 'C19 H21 N O3'
_chemical_formula_sum 'C19 H21 N O3'
_chemical_formula_weight 311.38
_space_group_IT_number 2
_symmetry_cell_setting triclinic
_symmetry_Int_Tables_number 2
_symmetry_space_group_name_Hall '-P 1'
_symmetry_space_group_name_H-M 'P -1'
_atom_sites_solution_hydrogens geom
_atom_sites_solution_primary direct
_atom_sites_solution_secondary difmap
_cell_angle_alpha 88.61(4)
_cell_angle_beta 77.64(6)
_cell_angle_gamma 83.80(4)
_cell_formula_units_Z 2
_cell_length_a 6.229(3)
_cell_length_b 11.758(7)
_cell_length_c 12.009(7)
_cell_measurement_reflns_used 564
_cell_measurement_temperature 173
_cell_measurement_theta_max 68.25
_cell_measurement_theta_min 41.11
_cell_volume 854.1(8)
_computing_cell_refinement 'CrystalClear-SM Expert 2.1 b6'
_computing_data_collection 'CrystalClear-SM Expert 2.1 b6 (Rigaku, 2011)'
_computing_data_reduction 'CrystalClear-SM Expert 2.1 b6'
_computing_molecular_graphics 'CrystalStructure 4.0'
_computing_publication_material 'CrystalStructure 4.0 (Rigaku, 2010)'
_computing_structure_refinement 'SHELXL97 (Sheldrick, 2008)'
_computing_structure_solution 'SIR2004 (Burla, et al., 2005)'
_diffrn_ambient_temperature 173
_diffrn_measured_fraction_theta_full 0.982
_diffrn_measured_fraction_theta_max 0.978
_diffrn_radiation_type 'Cu K\a'
_diffrn_radiation_wavelength 1.54187
_diffrn_reflns_av_R_equivalents 0.1235
_diffrn_reflns_limit_h_max 7
_diffrn_reflns_limit_h_min -6
_diffrn_reflns_limit_k_max 14
_diffrn_reflns_limit_k_min -14
_diffrn_reflns_limit_l_max 12
_diffrn_reflns_limit_l_min -14
_diffrn_reflns_number 8939
_diffrn_reflns_theta_full 67.00
_diffrn_reflns_theta_max 67.93
_diffrn_standards_number 0
_exptl_absorpt_coefficient_mu 0.659
_exptl_absorpt_correction_type none
_exptl_crystal_colour colorless
_exptl_crystal_density_diffrn 1.211
_exptl_crystal_density_method 'not measured'
_exptl_crystal_description prism
_exptl_crystal_F_000 332.00
_exptl_crystal_size_max 0.120
_exptl_crystal_size_mid 0.030
_exptl_crystal_size_min 0.030
_refine_diff_density_max 0.280
_refine_diff_density_min -0.310
_refine_ls_extinction_coef 0.028(4)
_refine_ls_extinction_method SHELXL
_refine_ls_goodness_of_fit_ref 0.899
_refine_ls_hydrogen_treatment constr
_refine_ls_number_parameters 209
_refine_ls_number_reflns 3049
_refine_ls_number_restraints 0
_refine_ls_R_factor_gt 0.0752
_refine_ls_shift/su_max 0.000
_refine_ls_structure_factor_coef Fsqd
_refine_ls_weighting_details 'w = 1/[\s^2^(Fo^2^)+(0.1263P)^2^+0.0000P] where P=(Fo^2^+2Fc^2^)/3'
_refine_ls_weighting_scheme calc
_refine_ls_wR_factor_ref 0.2094
_reflns_number_gt 1806
_reflns_number_total 3049
_reflns_threshold_expression F^2^>2.0\s(F^2^)
_cod_data_source_file c3sc50500f.txt
_cod_data_source_block 2
_cod_database_code 1514705

loop_
_symmetry_equiv_pos_site_id
_symmetry_equiv_pos_as_xyz
1 +X,+Y,+Z
2 -X,-Y,-Z

loop_
_atom_site_label
_atom_site_type_symbol
_atom_site_fract_x
_atom_site_fract_y
_atom_site_fract_z
_atom_site_U_iso_or_equiv
_atom_site_adp_type
_atom_site_occupancy
_atom_site_symmetry_multiplicity
_atom_site_calc_flag
_atom_site_refinement_flags
O2 O 0.4816(3) 0.02741(15) 0.81937(14) 0.0645(6) Uani 1.0 2 d .
O3 O 0.8515(4) 0.01362(19) 0.81830(18) 0.0820(7) Uani 1.0 2 d .
O4 O 0.5870(3) 0.11240(15) 0.94959(15) 0.0681(6) Uani 1.0 2 d .
N1 N 0.5398(4) -0.04544(18) 0.72036(18) 0.0627(6) Uani 1.0 2 d .
C3 C 0.6646(5) 0.0470(3) 0.8575(3) 0.0643(7) Uani 1.0 2 d .
C5 C 0.7584(6) 0.1592(3) 0.9965(3) 0.0707(8) Uani 1.0 2 d .
C6 C 0.8246(5) 0.2658(2) 0.9343(2) 0.0601(7) Uani 1.0 2 d .
C7 C 1.0426(5) 0.2809(3) 0.8889(3) 0.0693(8) Uani 1.0 2 d .
C8 C 1.1003(5) 0.3823(3) 0.8342(3) 0.0660(7) Uani 1.0 2 d .
C9 C 0.9424(5) 0.4716(2) 0.8210(2) 0.0574(7) Uani 1.0 2 d .
C10 C 0.7228(5) 0.4546(3) 0.8675(3) 0.0696(8) Uani 1.0 2 d .
C11 C 0.6654(5) 0.3549(3) 0.9237(3) 0.0700(8) Uani 1.0 2 d .
C12 C 0.9996(5) 0.5806(3) 0.7541(3) 0.0645(7) Uani 1.0 2 d .
C13 C 0.9680(7) 0.5643(3) 0.6330(3) 0.0916(11) Uani 1.0 2 d .
C14 C 1.2367(6) 0.6050(3) 0.7524(4) 0.0974(11) Uani 1.0 2 d .
C15 C 0.8469(6) 0.6861(3) 0.8055(3) 0.0865(10) Uani 1.0 2 d .
C16 C 0.3642(5) -0.0499(2) 0.6821(3) 0.0619(7) Uani 1.0 2 d .
C17 C 0.3723(5) -0.1181(2) 0.5808(2) 0.0589(7) Uani 1.0 2 d .
C18 C 0.5654(5) -0.1829(3) 0.5259(3) 0.0714(8) Uani 1.0 2 d .
C19 C 0.5683(6) -0.2442(3) 0.4298(3) 0.0800(9) Uani 1.0 2 d .
C20 C 0.3787(6) -0.2420(3) 0.3857(3) 0.0766(9) Uani 1.0 2 d .
C21 C 0.1869(5) -0.1779(3) 0.4395(3) 0.0746(8) Uani 1.0 2 d .
C22 C 0.1834(5) -0.1169(3) 0.5372(3) 0.0646(7) Uani 1.0 2 d .
H5A H 0.8890 0.1017 0.9894 0.0849 Uiso 1.0 2 calc R
H5B H 0.7014 0.1764 1.0784 0.0849 Uiso 1.0 2 calc R
H7 H 1.1550 0.2212 0.8950 0.0831 Uiso 1.0 2 calc R
H8 H 1.2521 0.3908 0.8051 0.0792 Uiso 1.0 2 calc R
H10 H 0.6095 0.5135 0.8602 0.0835 Uiso 1.0 2 calc R
H11 H 0.5143 0.3472 0.9556 0.0840 Uiso 1.0 2 calc R
H13A H 0.8144 0.5512 0.6354 0.1099 Uiso 1.0 2 calc R
H13B H 1.0668 0.4983 0.5979 0.1099 Uiso 1.0 2 calc R
H13C H 1.0027 0.6331 0.5878 0.1099 Uiso 1.0 2 calc R
H14A H 1.3399 0.5408 0.7167 0.1168 Uiso 1.0 2 calc R
H14B H 1.2542 0.6147 0.8307 0.1168 Uiso 1.0 2 calc R
H14C H 1.2677 0.6751 0.7089 0.1168 Uiso 1.0 2 calc R
H15A H 0.8615 0.6968 0.8841 0.1037 Uiso 1.0 2 calc R
H15B H 0.6935 0.6751 0.8050 0.1037 Uiso 1.0 2 calc R
H15C H 0.8883 0.7539 0.7603 0.1037 Uiso 1.0 2 calc R
H16 H 0.2290 -0.0090 0.7194 0.0743 Uiso 1.0 2 calc R
H18 H 0.6956 -0.1846 0.5553 0.0857 Uiso 1.0 2 calc R
H19 H 0.7003 -0.2883 0.3931 0.0960 Uiso 1.0 2 calc R
H20 H 0.3810 -0.2845 0.3191 0.0920 Uiso 1.0 2 calc R
H21 H 0.0574 -0.1756 0.4093 0.0895 Uiso 1.0 2 calc R
H22 H 0.0505 -0.0739 0.5745 0.0775 Uiso 1.0 2 calc R

loop_
_atom_site_aniso_label
_atom_site_aniso_U_11
_atom_site_aniso_U_22
_atom_site_aniso_U_33
_atom_site_aniso_U_12
_atom_site_aniso_U_13
_atom_site_aniso_U_23
O2 0.0635(11) 0.0619(11) 0.0680(11) -0.0087(8) -0.0129(9) -0.0026(8)
O3 0.0634(13) 0.0882(15) 0.0942(15) -0.0044(11) -0.0161(11) -0.0177(12)
O4 0.0774(12) 0.0564(10) 0.0721(11) -0.0147(9) -0.0154(9) -0.0029(8)
N1 0.0687(14) 0.0534(12) 0.0647(12) -0.0048(10) -0.0117(11) -0.0018(9)
C3 0.0759(18) 0.0507(14) 0.0676(15) -0.0113(12) -0.0162(14) 0.0040(11)
C5 0.089(2) 0.0588(15) 0.0706(16) -0.0172(13) -0.0271(15) 0.0046(12)
C6 0.0715(16) 0.0533(14) 0.0583(13) -0.0068(11) -0.0198(12) 0.0001(10)
C7 0.0707(17) 0.0559(15) 0.0784(17) 0.0045(12) -0.0155(14) 0.0050(12)
C8 0.0596(15) 0.0629(15) 0.0738(16) -0.0037(12) -0.0123(13) 0.0035(12)
C9 0.0662(15) 0.0546(14) 0.0557(13) -0.0085(11) -0.0215(12) 0.0010(10)
C10 0.0616(16) 0.0594(16) 0.0912(19) -0.0034(12) -0.0270(14) 0.0118(13)
C11 0.0641(16) 0.0628(16) 0.0850(18) -0.0111(12) -0.0186(14) 0.0085(14)
C12 0.0692(16) 0.0601(15) 0.0700(15) -0.0111(12) -0.0263(13) 0.0081(12)
C13 0.134(3) 0.076(2) 0.0703(17) -0.0184(19) -0.0315(19) 0.0131(15)
C14 0.088(3) 0.081(3) 0.132(3) -0.0245(18) -0.038(3) 0.029(2)
C15 0.108(3) 0.0570(16) 0.095(2) -0.0117(16) -0.0219(19) 0.0041(15)
C16 0.0617(15) 0.0536(14) 0.0701(15) -0.0059(11) -0.0137(13) 0.0055(11)
C17 0.0633(15) 0.0497(13) 0.0630(14) -0.0074(11) -0.0117(12) 0.0079(11)
C18 0.0660(17) 0.0691(17) 0.0797(17) -0.0067(13) -0.0166(14) -0.0028(14)
C19 0.0727(18) 0.079(2) 0.0867(19) -0.0006(15) -0.0152(16) -0.0130(16)
C20 0.088(2) 0.0701(18) 0.0740(17) -0.0166(15) -0.0172(16) -0.0031(14)
C21 0.0752(18) 0.0756(18) 0.0775(18) -0.0143(14) -0.0238(15) 0.0056(14)
C22 0.0604(15) 0.0610(15) 0.0725(15) -0.0056(11) -0.0152(13) 0.0057(12)

loop_
_atom_type_symbol
_atom_type_description
_atom_type_scat_dispersion_real
_atom_type_scat_dispersion_imag
_atom_type_scat_source
C C 0.0181 0.0091
;
International Tables for Crystallography
(1992, Vol. C, Tables 4.2.6.8 and 6.1.1.4)
;
H H 0.0000 0.0000
;
International Tables for Crystallography
(1992, Vol. C, Table 6.1.1.4)
;
N N 0.0311 0.0180
;
International Tables for Crystallography
(1992, Vol. C, Tables 4.2.6.8 and 6.1.1.4)
;
O O 0.0492 0.0322
;
International Tables for Crystallography
(1992, Vol. C, Tables 4.2.6.8 and 6.1.1.4)
;

loop_
_geom_angle_atom_site_label_1
_geom_angle_atom_site_label_2
_geom_angle_atom_site_label_3
_geom_angle
_geom_angle_publ_flag
N1 O2 C3 110.79(18) yes
C3 O4 C5 114.4(3) yes
O2 N1 C16 107.29(19) yes
O2 C3 O3 128.1(3) yes
O2 C3 O4 104.4(3) yes
O3 C3 O4 127.5(3) yes
O4 C5 C6 110.3(3) yes
C5 C6 C7 122.1(3) yes
C5 C6 C11 120.0(3) yes
C7 C6 C11 117.9(3) yes
C6 C7 C8 121.0(3) yes
C7 C8 C9 121.9(3) yes
C8 C9 C10 116.2(3) yes
C8 C9 C12 123.0(3) yes
C10 C9 C12 120.7(3) yes
C9 C10 C11 122.0(3) yes
C6 C11 C10 121.0(3) yes
C9 C12 C13 107.4(3) yes
C9 C12 C14 111.6(3) yes
C9 C12 C15 112.0(3) yes
C13 C12 C14 110.6(3) yes
C13 C12 C15 108.2(3) yes
C14 C12 C15 107.1(3) yes
N1 C16 C17 119.8(3) yes
C16 C17 C18 122.0(3) yes
C16 C17 C22 118.9(3) yes
C18 C17 C22 119.1(3) yes
C17 C18 C19 120.4(3) yes
C18 C19 C20 120.2(3) yes
C19 C20 C21 119.7(3) yes
C20 C21 C22 120.1(3) yes
C17 C22 C21 120.4(3) yes
O4 C5 H5A 109.585 no
O4 C5 H5B 109.587 no
C6 C5 H5A 109.582 no
C6 C5 H5B 109.579 no
H5A C5 H5B 108.124 no
C6 C7 H7 119.502 no
C8 C7 H7 119.504 no
C7 C8 H8 119.057 no
C9 C8 H8 119.050 no
C9 C10 H10 119.005 no
C11 C10 H10 119.005 no
C6 C11 H11 119.483 no
C10 C11 H11 119.488 no
C12 C13 H13A 109.471 no
C12 C13 H13B 109.471 no
C12 C13 H13C 109.468 no
H13A C13 H13B 109.466 no
H13A C13 H13C 109.475 no
H13B C13 H13C 109.476 no
C12 C14 H14A 109.469 no
C12 C14 H14B 109.466 no
C12 C14 H14C 109.468 no
H14A C14 H14B 109.468 no
H14A C14 H14C 109.478 no
H14B C14 H14C 109.478 no
C12 C15 H15A 109.472 no
C12 C15 H15B 109.469 no
C12 C15 H15C 109.469 no
H15A C15 H15B 109.470 no
H15A C15 H15C 109.471 no
H15B C15 H15C 109.477 no
N1 C16 H16 120.075 no
C17 C16 H16 120.084 no
C17 C18 H18 119.781 no
C19 C18 H18 119.774 no
C18 C19 H19 119.886 no
C20 C19 H19 119.878 no
C19 C20 H20 120.162 no
C21 C20 H20 120.166 no
C20 C21 H21 119.945 no
C22 C21 H21 119.949 no
C17 C22 H22 119.798 no
C21 C22 H22 119.806 no

loop_
_geom_bond_atom_site_label_1
_geom_bond_atom_site_label_2
_geom_bond_distance
_geom_bond_publ_flag
O2 N1 1.441(3) yes
O2 C3 1.359(4) yes
O3 C3 1.186(4) yes
O4 C3 1.335(4) yes
O4 C5 1.469(4) yes
N1 C16 1.281(4) yes
C5 C6 1.496(4) yes
C6 C7 1.379(4) yes
C6 C11 1.385(4) yes
C7 C8 1.391(4) yes
C8 C9 1.389(4) yes
C9 C10 1.396(4) yes
C9 C12 1.530(4) yes
C10 C11 1.382(4) yes
C12 C13 1.528(5) yes
C12 C14 1.530(5) yes
C12 C15 1.535(4) yes
C16 C17 1.461(4) yes
C17 C18 1.396(4) yes
C17 C22 1.385(5) yes
C18 C19 1.372(5) yes
C19 C20 1.391(5) yes
C20 C21 1.383(4) yes
C21 C22 1.385(5) yes
C5 H5A 0.990 no
C5 H5B 0.990 no
C7 H7 0.950 no
C8 H8 0.950 no
C10 H10 0.950 no
C11 H11 0.950 no
C13 H13A 0.980 no
C13 H13B 0.980 no
C13 H13C 0.980 no
C14 H14A 0.980 no
C14 H14B 0.980 no
C14 H14C 0.980 no
C15 H15A 0.980 no
C15 H15B 0.980 no
C15 H15C 0.980 no
C16 H16 0.950 no
C18 H18 0.950 no
C19 H19 0.950 no
C20 H20 0.950 no
C21 H21 0.950 no
C22 H22 0.950 no

loop_
_geom_contact_atom_site_label_1
_geom_contact_atom_site_label_2
_geom_contact_distance
_geom_contact_publ_flag
_geom_contact_site_symmetry_2
O2 C5 3.493(5) no .
O2 C17 3.595(4) no .
O3 N1 2.635(4) no .
O3 C5 2.698(4) no .
O3 C6 3.280(4) no .
O4 N1 3.438(4) no .
O4 C7 3.573(4) no .
O4 C11 2.942(4) no .
N1 C18 2.839(4) no .
C3 C6 3.087(5) no .
C3 C16 3.391(5) no .
C6 C9 2.835(4) no .
C7 C10 2.742(4) no .
C8 C11 2.743(4) no .
C8 C13 3.365(5) no .
C8 C14 2.922(5) no .
C10 C13 3.215(5) no .
C10 C15 2.944(5) no .
C17 C20 2.779(5) no .
C18 C21 2.766(5) no .
C19 C22 2.766(4) no .
O2 O4 3.163(3) no 2_657
O2 C5 3.316(4) no 2_657
O2 C20 3.528(4) no 2_656
O3 C16 3.278(4) no 1_655
O4 O2 3.163(3) no 2_657
O4 O4 3.087(3) no 2_657
O4 C3 3.194(4) no 2_657
N1 C21 3.577(5) no 2_656
C3 O4 3.194(4) no 2_657
C5 O2 3.316(4) no 2_657
C13 C13 3.494(5) no 2_766
C16 O3 3.278(4) no 1_455
C20 O2 3.528(4) no 2_656
C21 N1 3.577(5) no 2_656
O2 H16 2.2543 no .
O3 H5A 2.3896 no .
O3 H5B 3.5989 no .
O3 H7 3.4969 no .
O4 H11 2.7488 no .
N1 H18 2.5571 no .
C3 H5A 2.4636 no .
C3 H5B 3.1533 no .
C3 H16 3.5933 no .
C5 H7 2.6790 no .
C5 H11 2.6422 no .
C6 H8 3.2587 no .
C6 H10 3.2565 no .
C7 H5A 2.5754 no .
C7 H5B 3.0930 no .
C7 H11 3.2283 no .
C8 H10 3.2276 no .
C8 H13B 3.1557 no .
C8 H14A 2.6946 no .
C8 H14B 2.9880 no .
C9 H7 3.2784 no .
C9 H11 3.2783 no .
C9 H13A 2.6408 no .
C9 H13B 2.6451 no .
C9 H13C 3.3213 no .
C9 H14A 2.7232 no .
C9 H14B 2.7253 no .
C9 H14C 3.3711 no .
C9 H15A 2.7359 no .
C9 H15B 2.7327 no .
C9 H15C 3.3778 no .
C10 H8 3.2289 no .
C10 H13A 2.9467 no .
C10 H13B 3.5382 no .
C10 H15A 3.0865 no .
C10 H15B 2.6786 no .
C11 H5A 3.2992 no .
C11 H5B 2.7918 no .
C11 H7 3.2294 no .
C12 H8 2.7237 no .
C12 H10 2.6816 no .
C13 H8 3.4856 no .
C13 H10 3.2241 no .
C13 H14A 2.7010 no .
C13 H14B 3.3580 no .
C13 H14C 2.7062 no .
C13 H15A 3.3335 no .
C13 H15B 2.6501 no .
C13 H15C 2.6747 no .
C14 H8 2.5786 no .
C14 H13A 3.3582 no .
C14 H13B 2.7160 no .
C14 H13C 2.6904 no .
C14 H15A 2.6610 no .
C14 H15B 3.3216 no .
C14 H15C 2.6235 no .
C15 H10 2.6284 no .
C15 H13A 2.6710 no .
C15 H13B 3.3347 no .
C15 H13C 2.6508 no .
C15 H14A 3.3223 no .
C15 H14B 2.6621 no .
C15 H14C 2.6202 no .
C16 H18 2.6742 no .
C16 H22 2.6038 no .
C17 H19 3.2596 no .
C17 H21 3.2598 no .
C18 H16 3.3450 no .
C18 H20 3.2517 no .
C18 H22 3.2579 no .
C19 H21 3.2566 no .
C20 H18 3.2521 no .
C20 H22 3.2539 no .
C21 H19 3.2551 no .
C22 H16 2.6368 no .
C22 H18 3.2562 no .
C22 H20 3.2565 no .
H5A H7 2.3718 no .
H5A H11 3.5828 no .
H5B H7 3.2730 no .
H5B H11 2.7665 no .
H7 H8 2.3205 no .
H8 H13B 3.1435 no .
H8 H14A 2.0991 no .
H8 H14B 2.6599 no .
H8 H14C 3.5147 no .
H10 H11 2.3102 no .
H10 H13A 2.7751 no .
H10 H15A 2.8543 no .
H10 H15B 2.0804 no .
H10 H15C 3.5290 no .
H13A H14A 3.5991 no .
H13A H14C 3.5906 no .
H13A H15A 3.5594 no .
H13A H15B 2.4664 no .
H13A H15C 2.9746 no .
H13B H14A 2.5362 no .
H13B H14C 3.0122 no .
H13B H15B 3.5553 no .
H13B H15C 3.5645 no .
H13C H14A 2.9663 no .
H13C H14B 3.5862 no .
H13C H14C 2.5142 no .
H13C H15A 3.5558 no .
H13C H15B 2.9086 no .
H13C H15C 2.4712 no .
H14A H15A 3.5662 no .
H14A H15C 3.5178 no .
H14B H15A 2.4843 no .
H14B H15B 3.5654 no .
H14B H15C 2.9223 no .
H14C H15A 2.9160 no .
H14C H15B 3.5157 no .
H14C H15C 2.3992 no .
H16 H22 2.4325 no .
H18 H19 2.3168 no .
H19 H20 2.3414 no .
H20 H21 2.3342 no .
H21 H22 2.3315 no .
O2 H5A 3.3505 no 2_657
O2 H5B 2.8980 no 2_657
O2 H7 2.9089 no 1_455
O2 H20 3.5127 no 2_656
O3 H5A 3.2796 no 2_757
O3 H15C 3.1219 no 1_545
O3 H16 2.3868 no 1_655
O3 H21 3.2768 no 2_656
O3 H22 3.0795 no 1_655
O4 H7 3.0459 no 1_455
N1 H5B 3.0386 no 2_657
N1 H15B 3.5104 no 1_545
N1 H15C 3.1289 no 1_545
N1 H22 3.2728 no 1_655
C3 H7 3.5356 no 1_455
C3 H16 3.5498 no 1_655
C3 H20 3.4893 no 2_656
C5 H5A 3.5966 no 2_757
C5 H14B 3.3962 no 2_767
C6 H14B 3.1030 no 2_767
C6 H15A 3.2905 no 2_767
C6 H20 3.5384 no 2_656
C7 H11 3.3785 no 1_655
C7 H15A 2.9365 no 2_767
C7 H19 3.4250 no 2_756
C8 H11 3.2082 no 1_655
C8 H15A 3.5363 no 2_767
C8 H19 2.9350 no 2_756
C8 H20 3.4506 no 2_756
C10 H8 3.3413 no 1_455
C10 H10 3.4804 no 2_667
C10 H11 3.2066 no 2_667
C10 H14A 3.3515 no 1_455
C10 H14B 3.4032 no 1_455
C10 H20 3.2493 no 2_656
C11 H8 3.1840 no 1_455
C11 H10 3.1278 no 2_667
C11 H14B 3.1305 no 2_767
C11 H15B 3.5687 no 2_667
C11 H20 3.1301 no 2_656
C13 H13A 3.4665 no 2_766
C13 H13B 2.9442 no 2_766
C13 H13C 3.5289 no 2_766
C13 H18 3.4528 no 1_565
C14 H5B 3.4178 no 2_767
C14 H10 2.9840 no 1_655
C14 H13A 3.5649 no 1_655
C14 H15B 3.2359 no 1_655
C15 H11 3.2896 no 2_667
C15 H18 3.5924 no 1_565
C16 H5B 3.1736 no 2_657
C16 H14C 3.3475 no 1_445
C17 H14C 2.9042 no 1_445
C18 H13C 3.4881 no 1_545
C18 H14C 3.1305 no 1_445
C18 H21 3.0944 no 1_655
C18 H22 3.5699 no 1_655
C19 H8 3.2629 no 2_756
C19 H13B 3.5295 no 2_756
C19 H21 3.1930 no 1_655
C20 H8 3.2666 no 2_756
C20 H13C 3.4158 no 1_445
C21 H13C 2.9860 no 1_445
C21 H18 3.0871 no 1_455
C21 H19 3.5768 no 1_455
C21 H22 3.1806 no 2_556
C22 H13C 3.2580 no 1_445
C22 H14C 3.2332 no 1_445
C22 H15C 3.3408 no 1_445
C22 H18 3.1844 no 1_455
C22 H22 2.9898 no 2_556
H5A O2 3.3505 no 2_657
H5A O3 3.2796 no 2_757
H5A C5 3.5966 no 2_757
H5A H5A 2.6646 no 2_757
H5A H15A 3.5094 no 2_767
H5A H16 3.5844 no 2_657
H5B O2 2.8980 no 2_657
H5B N1 3.0386 no 2_657
H5B C14 3.4178 no 2_767
H5B C16 3.1736 no 2_657
H5B H14B 2.7755 no 2_767
H5B H14C 3.1791 no 2_767
H5B H15A 3.5984 no 2_667
H5B H15A 3.3566 no 2_767
H5B H15B 2.9625 no 2_667
H5B H16 3.1609 no 2_657
H7 O2 2.9089 no 1_655
H7 O4 3.0459 no 1_655
H7 C3 3.5356 no 1_655
H7 H11 3.0332 no 1_655
H7 H15A 2.8222 no 2_767
H7 H16 3.4027 no 1_655
H7 H19 3.4769 no 2_756
H7 H20 3.5650 no 2_756
H8 C10 3.3413 no 1_655
H8 C11 3.1840 no 1_655
H8 C19 3.2629 no 2_756
H8 C20 3.2666 no 2_756
H8 H10 2.9741 no 1_655
H8 H11 2.6892 no 1_655
H8 H19 2.6392 no 2_756
H8 H20 2.6508 no 2_756
H10 C10 3.4804 no 2_667
H10 C11 3.1278 no 2_667
H10 C14 2.9840 no 1_455
H10 H8 2.9741 no 1_455
H10 H10 3.3633 no 2_667
H10 H11 2.7103 no 2_667
H10 H14A 2.6440 no 1_455
H10 H14B 2.4871 no 1_455
H10 H14C 3.4723 no 1_455
H10 H20 3.4762 no 2_656
H11 C7 3.3785 no 1_455
H11 C8 3.2082 no 1_455
H11 C10 3.2066 no 2_667
H11 C15 3.2896 no 2_667
H11 H7 3.0332 no 1_455
H11 H8 2.6892 no 1_455
H11 H10 2.7103 no 2_667
H11 H14B 3.2629 no 2_767
H11 H15A 2.7818 no 2_667
H11 H15B 2.9082 no 2_667
H11 H20 3.3078 no 2_656
H13A C13 3.4665 no 2_766
H13A C14 3.5649 no 1_455
H13A H13B 2.7999 no 2_766
H13A H13C 3.4093 no 2_766
H13A H14A 2.9222 no 1_455
H13A H14C 3.4923 no 1_455
H13A H18 3.2843 no 1_565
H13A H19 3.5870 no 1_565
H13A H20 3.4741 no 2_656
H13B C13 2.9442 no 2_766
H13B C19 3.5295 no 2_756
H13B H13A 2.7999 no 2_766
H13B H13B 2.6555 no 2_766
H13B H13C 2.8766 no 2_766
H13B H19 2.7371 no 2_756
H13C C13 3.5289 no 2_766
H13C C18 3.4881 no 1_565
H13C C20 3.4158 no 1_665
H13C C21 2.9860 no 1_665
H13C C22 3.2580 no 1_665
H13C H13A 3.4093 no 2_766
H13C H13B 2.8766 no 2_766
H13C H18 2.7924 no 1_565
H13C H19 3.3579 no 1_565
H13C H21 3.0646 no 1_665
H13C H22 3.4867 no 1_665
H14A C10 3.3515 no 1_655
H14A H10 2.6440 no 1_655
H14A H13A 2.9222 no 1_655
H14A H15B 3.2092 no 1_655
H14A H19 3.3321 no 2_756
H14A H20 3.3017 no 2_756
H14B C5 3.3962 no 2_767
H14B C6 3.1030 no 2_767
H14B C10 3.4032 no 1_655
H14B C11 3.1305 no 2_767
H14B H5B 2.7755 no 2_767
H14B H10 2.4871 no 1_655
H14B H11 3.2629 no 2_767
H14B H15B 2.8517 no 1_655
H14C C16 3.3475 no 1_665
H14C C17 2.9042 no 1_665
H14C C18 3.1305 no 1_665
H14C C22 3.2332 no 1_665
H14C H5B 3.1791 no 2_767
H14C H10 3.4723 no 1_655
H14C H13A 3.4923 no 1_655
H14C H15B 3.1097 no 1_655
H14C H18 3.4533 no 1_665
H15A C6 3.2905 no 2_767
H15A C7 2.9365 no 2_767
H15A C8 3.5363 no 2_767
H15A H5A 3.5094 no 2_767
H15A H5B 3.5984 no 2_667
H15A H5B 3.3566 no 2_767
H15A H7 2.8222 no 2_767
H15A H11 2.7818 no 2_667
H15B N1 3.5104 no 1_565
H15B C11 3.5687 no 2_667
H15B C14 3.2359 no 1_455
H15B H5B 2.9625 no 2_667
H15B H11 2.9082 no 2_667
H15B H14A 3.2092 no 1_455
H15B H14B 2.8517 no 1_455
H15B H14C 3.1097 no 1_455
H15B H18 3.3849 no 1_565
H15C O3 3.1219 no 1_565
H15C N1 3.1289 no 1_565
H15C C22 3.3408 no 1_665
H15C H18 3.0017 no 1_565
H15C H22 3.0580 no 1_665
H16 O3 2.3868 no 1_455
H16 C3 3.5498 no 1_455
H16 H5A 3.5844 no 2_657
H16 H5B 3.1609 no 2_657
H16 H7 3.4027 no 1_455
H16 H21 3.2346 no 2_556
H18 C13 3.4528 no 1_545
H18 C15 3.5924 no 1_545
H18 C21 3.0871 no 1_655
H18 C22 3.1844 no 1_655
H18 H13A 3.2843 no 1_545
H18 H13C 2.7924 no 1_545
H18 H14C 3.4533 no 1_445
H18 H15B 3.3849 no 1_545
H18 H15C 3.0017 no 1_545
H18 H21 2.5525 no 1_655
H18 H22 2.7363 no 1_655
H19 C7 3.4250 no 2_756
H19 C8 2.9350 no 2_756
H19 C21 3.5768 no 1_655
H19 H7 3.4769 no 2_756
H19 H8 2.6392 no 2_756
H19 H13A 3.5870 no 1_545
H19 H13B 2.7371 no 2_756
H19 H13C 3.3579 no 1_545
H19 H14A 3.3321 no 2_756
H19 H21 2.7529 no 1_655
H20 O2 3.5127 no 2_656
H20 C3 3.4893 no 2_656
H20 C6 3.5384 no 2_656
H20 C8 3.4506 no 2_756
H20 C10 3.2493 no 2_656
H20 C11 3.1301 no 2_656
H20 H7 3.5650 no 2_756
H20 H8 2.6508 no 2_756
H20 H10 3.4762 no 2_656
H20 H11 3.3078 no 2_656
H20 H13A 3.4741 no 2_656
H20 H14A 3.3017 no 2_756
H21 O3 3.2768 no 2_656
H21 C18 3.0944 no 1_455
H21 C19 3.1930 no 1_455
H21 H13C 3.0646 no 1_445
H21 H16 3.2346 no 2_556
H21 H18 2.5525 no 1_455
H21 H19 2.7529 no 1_455
H21 H22 2.9398 no 2_556
H22 O3 3.0795 no 1_455
H22 N1 3.2728 no 1_455
H22 C18 3.5699 no 1_455
H22 C21 3.1806 no 2_556
H22 C22 2.9898 no 2_556
H22 H13C 3.4867 no 1_445
H22 H15C 3.0580 no 1_445
H22 H18 2.7363 no 1_455
H22 H21 2.9398 no 2_556
H22 H22 2.5919 no 2_556

loop_
_geom_torsion_atom_site_label_1
_geom_torsion_atom_site_label_2
_geom_torsion_atom_site_label_3
_geom_torsion_atom_site_label_4
_geom_torsion
_geom_torsion_publ_flag
N1 O2 C3 O3 1.3(4) no
N1 O2 C3 O4 -178.61(16) no
C3 O2 N1 C16 -173.10(17) no
C3 O4 C5 C6 83.8(3) no
C5 O4 C3 O2 -171.39(18) no
C5 O4 C3 O3 8.7(4) no
O2 N1 C16 C17 179.93(17) no
O4 C5 C6 C7 -128.4(3) no
O4 C5 C6 C11 53.5(3) no
C5 C6 C7 C8 -178.1(3) no
C5 C6 C11 C10 179.4(3) no
C7 C6 C11 C10 1.2(4) no
C11 C6 C7 C8 0.0(4) no
C6 C7 C8 C9 -1.2(5) no
C7 C8 C9 C10 1.2(4) no
C7 C8 C9 C12 -175.6(3) no
C8 C9 C10 C11 0.1(4) no
C8 C9 C12 C13 95.1(3) no
C8 C9 C12 C14 -26.2(4) no
C8 C9 C12 C15 -146.2(3) no
C10 C9 C12 C13 -81.5(3) no
C10 C9 C12 C14 157.2(3) no
C10 C9 C12 C15 37.2(4) no
C12 C9 C10 C11 176.9(3) no
C9 C10 C11 C6 -1.3(5) no
N1 C16 C17 C18 2.5(4) no
N1 C16 C17 C22 -176.5(2) no
C16 C17 C18 C19 -178.7(2) no
C16 C17 C22 C21 178.1(2) no
C18 C17 C22 C21 -0.9(4) no
C22 C17 C18 C19 0.3(4) no
C17 C18 C19 C20 0.2(5) no
C18 C19 C20 C21 -0.1(5) no
C19 C20 C21 C22 -0.6(5) no
C20 C21 C22 C17 1.1(4) no
